data_7157279
loop_
_publ_author_name
'Chen, Mintao'
'Zang, Wenqing'
'Wei, Yin'
'Shi, Min'

_publ_section_title
;
 A highly efficient method for the construction of cyclopropane-containing
 dihydroindole derivatives from indolemethylenecyclopropanes with DIAD and
 DEAD.
;
_journal_issue 2
_journal_name_full 'Organic &amp; biomolecular chemistry'
_journal_page_first 333
_journal_page_last 336
_journal_paper_doi 10.1039/c9ob02520k
_journal_volume 18
_journal_year 2020
_chemical_formula_sum 'C26 H29 N3 O6 S'
_chemical_formula_weight 511.58
_space_group_crystal_system monoclinic
_space_group_IT_number 14
_space_group_name_Hall '-P 2yn'
_space_group_name_H-M_alt 'P 1 21/n 1'
_atom_sites_solution_hydrogens mixed
_audit_creation_method SHELXL-2013
_audit_update_record
;
2018-07-16 deposited with the CCDC.	2019-12-10 downloaded from the CCDC.
;
_cell_angle_alpha 90
_cell_angle_beta 91.1750(10)
_cell_angle_gamma 90
_cell_formula_units_Z 4
_cell_length_a 10.0889(2)
_cell_length_b 23.6964(6)
_cell_length_c 11.1762(3)
_cell_measurement_reflns_used 9902
_cell_measurement_temperature 296(2)
_cell_measurement_theta_max 52.849
_cell_measurement_theta_min 5.011
_cell_volume 2671.34(11)
_computing_cell_refinement 'Bruker SAINT'
_computing_data_collection 'Bruker APEX2'
_computing_data_reduction 'Bruker SAINT'
_computing_molecular_graphics 'Bruker SHELXTL'
_computing_publication_material 'Bruker SHELXTL'
_computing_structure_refinement 'SHELXL-2013 (Sheldrick, 2013)'
_computing_structure_solution 'SHELXS-97 (Sheldrick 2008)'
_diffrn_ambient_temperature 296(2)
_diffrn_measured_fraction_theta_full 0.993
_diffrn_measured_fraction_theta_max 0.994
_diffrn_measurement_device_type 'Bruker APEX-II CCD'
_diffrn_measurement_method '\f and \w scans'
_diffrn_radiation_type MoK\a
_diffrn_radiation_wavelength 0.71073
_diffrn_reflns_av_R_equivalents 0.0386
_diffrn_reflns_av_unetI/netI 0.0259
_diffrn_reflns_Laue_measured_fraction_full 0.993
_diffrn_reflns_Laue_measured_fraction_max 0.994
_diffrn_reflns_limit_h_max 12
_diffrn_reflns_limit_h_min -12
_diffrn_reflns_limit_k_max 26
_diffrn_reflns_limit_k_min -29
_diffrn_reflns_limit_l_max 13
_diffrn_reflns_limit_l_min -13
_diffrn_reflns_number 31141
_diffrn_reflns_point_group_measured_fraction_full 0.993
_diffrn_reflns_point_group_measured_fraction_max 0.994
_diffrn_reflns_theta_full 25.242
_diffrn_reflns_theta_max 25.998
_diffrn_reflns_theta_min 2.506
_exptl_absorpt_coefficient_mu 0.165
_exptl_absorpt_correction_T_max 0.7456
_exptl_absorpt_correction_T_min 0.6773
_exptl_absorpt_correction_type multi-scan
_exptl_absorpt_process_details sadabs
_exptl_crystal_colour colorless
_exptl_crystal_density_diffrn 1.272
_exptl_crystal_description prismatic
_exptl_crystal_F_000 1080
_exptl_crystal_size_max 0.200
_exptl_crystal_size_mid 0.170
_exptl_crystal_size_min 0.130
_refine_diff_density_max 0.381
_refine_diff_density_min -0.274
_refine_diff_density_rms 0.037
_refine_ls_extinction_expression Fc^*^=kFc[1+0.001xFc^2^\l^3^/sin(2\q)]^-1/4^
_refine_ls_extinction_method SHELXL
_refine_ls_goodness_of_fit_ref 1.038
_refine_ls_hydrogen_treatment mixed
_refine_ls_matrix_type full
_refine_ls_number_parameters 332
_refine_ls_number_reflns 5231
_refine_ls_number_restraints 2
_refine_ls_restrained_S_all 1.040
_refine_ls_R_factor_all 0.0788
_refine_ls_R_factor_gt 0.0588
_refine_ls_shift/su_max 0.001
_refine_ls_shift/su_mean 0.000
_refine_ls_structure_factor_coef Fsqd
_refine_ls_weighting_details 'w=1/[\s^2^(Fo^2^)+(0.0735P)^2^+1.2542P] where P=(Fo^2^+2Fc^2^)/3'
_refine_ls_weighting_scheme calc
_refine_ls_wR_factor_gt 0.1505
_refine_ls_wR_factor_ref 0.1683
_reflns_Friedel_coverage 0.000
_reflns_number_gt 3860
_reflns_number_total 5231
_reflns_threshold_expression 'I > 2\s(I)'
_cod_data_source_file c9ob02520k2.cif
_cod_data_source_block mo_d8v18588_0m
_cod_depositor_comments 'Adding full bibliography for 7157278--7157279.cif.'
_cod_original_sg_symbol_H-M 'P 21/n'
_cod_database_code 7157279
_shelx_space_group_comment
; 
The symmetry employed for this shelxl refinement is uniquely defined 
by the following loop, which should always be used as a source of 
symmetry information in preference to the above space-group names. 
They are only intended as comments. 
;
_shelx_estimated_absorpt_t_min 0.968
_shelx_estimated_absorpt_t_max 0.979
_shelxl_version_number 2013-4

loop_
_space_group_symop_operation_xyz
'x, y, z'
'-x+1/2, y+1/2, -z+1/2'
'-x, -y, -z'
'x-1/2, -y-1/2, z-1/2'

loop_
_atom_site_label
_atom_site_type_symbol
_atom_site_fract_x
_atom_site_fract_y
_atom_site_fract_z
_atom_site_U_iso_or_equiv
_atom_site_adp_type
_atom_site_occupancy
_atom_site_site_symmetry_order
_atom_site_calc_flag
_atom_site_refinement_flags_posn
_atom_site_refinement_flags_adp
S1 S 1.01486(8) 0.60968(3) 0.40993(7) 0.0721(3) Uani 1 1 d . .
O1 O 0.4693(2) 0.63543(11) 0.86454(19) 0.0986(8) Uani 1 1 d . .
O2 O 0.3404(2) 0.59868(11) 0.7160(2) 0.0956(7) Uani 1 1 d . .
O3 O 0.4955(2) 0.56163(8) 0.41000(16) 0.0832(6) Uani 1 1 d . .
O4 O 0.5211(2) 0.64159(7) 0.51579(16) 0.0736(5) Uani 1 1 d . .
O5 O 1.0641(2) 0.55447(8) 0.4312(2) 0.0962(7) Uani 1 1 d . .
O6 O 1.1024(2) 0.65504(8) 0.38649(19) 0.0850(6) Uani 1 1 d . .
N1 N 0.55858(19) 0.58582(8) 0.71470(16) 0.0533(5) Uani 1 1 d . .
N2 N 0.5400(2) 0.55846(9) 0.60660(18) 0.0605(5) Uani 1 1 d . .
N3 N 0.9344(2) 0.62686(8) 0.53229(19) 0.0629(6) Uani 1 1 d . .
C1 C 0.8881(2) 0.68118(9) 0.5639(2) 0.0539(5) Uani 1 1 d . .
C2 C 0.9210(3) 0.73413(10) 0.5216(2) 0.0651(7) Uani 1 1 d . .
H2A H 0.9814 0.7388 0.4606 0.078 Uiso 1 1 calc R U
C3 C 0.8601(3) 0.77954(10) 0.5740(3) 0.0708(7) Uani 1 1 d . .
H3 H 0.8796 0.8157 0.5474 0.085 Uiso 1 1 calc R U
C4 C 0.7704(3) 0.77284(10) 0.6651(2) 0.0680(7) Uani 1 1 d . .
H4 H 0.7316 0.8045 0.6988 0.082 Uiso 1 1 calc R U
C5 C 0.7380(2) 0.72024(9) 0.7066(2) 0.0582(6) Uani 1 1 d . .
H5 H 0.6774 0.7161 0.7676 0.070 Uiso 1 1 calc R U
C6 C 0.7973(2) 0.67326(9) 0.65579(19) 0.0488(5) Uani 1 1 d . .
C7 C 0.7862(2) 0.61351(8) 0.67713(19) 0.0488(5) Uani 1 1 d . .
C8 C 0.8661(3) 0.58682(9) 0.6010(2) 0.0584(6) Uani 1 1 d . .
H8 H 0.8750 0.5479 0.5946 0.070 Uiso 1 1 calc R U
C9 C 0.6941(2) 0.58771(9) 0.76590(18) 0.0472(5) Uani 1 1 d . .
H9 H 0.6918 0.6136 0.8342 0.057 Uiso 1 1 calc R U
C10 C 0.7355(2) 0.53118(9) 0.81480(19) 0.0525(5) Uani 1 1 d . U
C11 C 0.6576(4) 0.48671(13) 0.8312(4) 0.1098(14) Uani 1 1 d . .
H11 H 0.5673 0.4858 0.8128 0.132 Uiso 1 1 calc R U
C12 C 0.7347(6) 0.43819(14) 0.8834(4) 0.1222(16) Uani 1 1 d D .
H12A H 0.6891 0.4219 0.9508 0.147 Uiso 1 1 calc R U
H12B H 0.7479 0.4091 0.8239 0.147 Uiso 1 1 calc R U
C13 C 0.8600(4) 0.46286(17) 0.9215(4) 0.1135(14) Uani 1 1 d D .
H13A H 0.9332 0.4389 0.8985 0.136 Uiso 1 1 calc R U
H13B H 0.8633 0.4677 1.0077 0.136 Uiso 1 1 calc R U
C14 C 0.8677(3) 0.52003(16) 0.8586(4) 0.1040(12) Uani 1 1 d . U
H14A H 0.8967 0.5491 0.9143 0.125 Uiso 1 1 calc R U
H14B H 0.9292 0.5185 0.7931 0.125 Uiso 1 1 calc R U
C15 C 0.4558(3) 0.60895(12) 0.7728(2) 0.0690(7) Uani 1 1 d . .
C16 C 0.2244(5) 0.6274(3) 0.7638(5) 0.1421(18) Uani 1 1 d . .
H16A H 0.1441 0.6069 0.7424 0.171 Uiso 1 1 calc R U
H16B H 0.2314 0.6297 0.8503 0.171 Uiso 1 1 calc R U
C17 C 0.2213(6) 0.6811(3) 0.7140(6) 0.175(3) Uani 1 1 d . .
H17A H 0.2308 0.6784 0.6289 0.263 Uiso 1 1 calc R U
H17B H 0.2927 0.7032 0.7475 0.263 Uiso 1 1 calc R U
H17C H 0.1383 0.6988 0.7313 0.263 Uiso 1 1 calc R U
C18 C 0.5171(3) 0.58606(10) 0.5031(2) 0.0607(6) Uani 1 1 d . .
C19 C 0.4927(5) 0.67422(14) 0.4086(3) 0.1047(12) Uani 1 1 d . .
H19A H 0.5585 0.6664 0.3488 0.126 Uiso 1 1 calc R U
H19B H 0.4062 0.6639 0.3758 0.126 Uiso 1 1 calc R U
C20 C 0.4947(6) 0.73268(17) 0.4382(5) 0.156(2) Uani 1 1 d . .
H20A H 0.4749 0.7546 0.3677 0.234 Uiso 1 1 calc R U
H20B H 0.5809 0.7427 0.4691 0.234 Uiso 1 1 calc R U
H20C H 0.4295 0.7402 0.4975 0.234 Uiso 1 1 calc R U
C21 C 0.8923(3) 0.60657(13) 0.2974(3) 0.0789(8) Uani 1 1 d . .
C22 C 0.8701(4) 0.65216(17) 0.2252(3) 0.1066(12) Uani 1 1 d . .
H22 H 0.9204 0.6848 0.2341 0.128 Uiso 1 1 calc R U
C23 C 0.7695(6) 0.6485(3) 0.1372(4) 0.1413(18) Uani 1 1 d . .
H23 H 0.7516 0.6790 0.0873 0.170 Uiso 1 1 calc R U
C24 C 0.6978(5) 0.5998(3) 0.1250(5) 0.1374(18) Uani 1 1 d . .
H24 H 0.6310 0.5974 0.0667 0.165 Uiso 1 1 calc R U
C25 C 0.7232(5) 0.5547(3) 0.1976(5) 0.1324(17) Uani 1 1 d . .
H25 H 0.6744 0.5217 0.1874 0.159 Uiso 1 1 calc R U
C26 C 0.8191(4) 0.55728(17) 0.2850(4) 0.1012(11) Uani 1 1 d . .
H26 H 0.8351 0.5267 0.3352 0.121 Uiso 1 1 calc R U
H2 H 0.533(3) 0.5237(12) 0.609(2) 0.067(8) Uiso 1 1 d . .

loop_
_atom_site_aniso_label
_atom_site_aniso_U_11
_atom_site_aniso_U_22
_atom_site_aniso_U_33
_atom_site_aniso_U_23
_atom_site_aniso_U_13
_atom_site_aniso_U_12
S1 0.0847(5) 0.0588(4) 0.0741(5) 0.0014(3) 0.0371(4) 0.0043(3)
O1 0.0799(14) 0.147(2) 0.0696(13) -0.0381(13) 0.0084(10) 0.0269(13)
O2 0.0599(12) 0.131(2) 0.0962(16) -0.0101(14) -0.0039(11) 0.0034(12)
O3 0.1329(18) 0.0679(12) 0.0483(10) -0.0076(9) -0.0073(10) -0.0168(11)
O4 0.1070(15) 0.0531(10) 0.0600(11) 0.0010(8) -0.0140(10) -0.0033(9)
O5 0.1149(17) 0.0670(12) 0.1088(17) 0.0053(11) 0.0527(14) 0.0262(11)
O6 0.0874(13) 0.0809(13) 0.0882(14) 0.0063(11) 0.0372(11) -0.0105(10)
N1 0.0605(11) 0.0544(11) 0.0451(10) -0.0086(8) 0.0014(8) -0.0003(8)
N2 0.0858(15) 0.0472(12) 0.0482(11) -0.0073(9) -0.0061(10) -0.0053(10)
N3 0.0805(14) 0.0459(10) 0.0636(12) 0.0031(9) 0.0280(10) 0.0034(9)
C1 0.0651(14) 0.0412(11) 0.0555(13) 0.0000(9) 0.0069(11) -0.0024(10)
C2 0.0789(17) 0.0509(13) 0.0659(15) 0.0058(11) 0.0128(13) -0.0085(12)
C3 0.0933(19) 0.0400(12) 0.0793(18) 0.0043(12) 0.0056(15) -0.0076(12)
C4 0.0897(18) 0.0418(12) 0.0729(17) -0.0076(11) 0.0087(14) 0.0024(12)
C5 0.0714(15) 0.0447(12) 0.0588(14) -0.0066(10) 0.0076(11) 0.0002(10)
C6 0.0576(12) 0.0421(11) 0.0468(12) -0.0030(9) 0.0011(9) -0.0031(9)
C7 0.0615(13) 0.0391(11) 0.0461(11) -0.0010(9) 0.0066(9) -0.0013(9)
C8 0.0811(16) 0.0369(11) 0.0578(14) 0.0030(9) 0.0199(12) 0.0007(10)
C9 0.0594(13) 0.0409(11) 0.0415(11) -0.0045(8) 0.0057(9) -0.0019(9)
C10 0.0702(14) 0.0468(12) 0.0407(11) -0.0002(9) 0.0082(10) -0.0014(10)
C11 0.140(3) 0.0642(18) 0.123(3) 0.0351(19) -0.053(2) -0.0349(19)
C12 0.210(5) 0.0543(19) 0.101(3) 0.0207(18) -0.022(3) -0.005(2)
C13 0.122(3) 0.106(3) 0.113(3) 0.053(2) 0.033(2) 0.048(2)
C14 0.089(2) 0.111(3) 0.113(3) 0.054(2) 0.0238(19) 0.0328(19)
C15 0.0629(16) 0.0849(19) 0.0592(15) -0.0065(14) 0.0064(12) 0.0042(13)
C16 0.094(3) 0.206(6) 0.127(4) 0.007(4) -0.004(3) 0.030(3)
C17 0.131(4) 0.239(8) 0.156(5) -0.009(5) -0.006(4) 0.064(5)
C18 0.0744(16) 0.0563(14) 0.0512(14) -0.0037(11) -0.0014(11) -0.0071(12)
C19 0.163(4) 0.075(2) 0.075(2) 0.0207(16) -0.020(2) -0.002(2)
C20 0.234(6) 0.080(3) 0.149(4) 0.035(3) -0.078(4) -0.011(3)
C21 0.096(2) 0.0759(18) 0.0665(17) -0.0113(14) 0.0348(15) -0.0017(16)
C22 0.141(3) 0.103(3) 0.077(2) -0.004(2) 0.004(2) -0.006(2)
C23 0.183(5) 0.159(5) 0.083(3) -0.002(3) -0.002(3) 0.004(4)
C24 0.118(4) 0.204(6) 0.091(3) -0.039(4) 0.012(3) -0.014(4)
C25 0.121(4) 0.162(5) 0.116(4) -0.041(3) 0.039(3) -0.037(3)
C26 0.105(3) 0.103(3) 0.097(3) -0.017(2) 0.038(2) -0.019(2)

loop_
_atom_type_symbol
_atom_type_description
_atom_type_scat_dispersion_real
_atom_type_scat_dispersion_imag
_atom_type_scat_source
C C 0.0033 0.0016 'International Tables Vol C Tables 4.2.6.8 and 6.1.1.4'
H H 0.0000 0.0000 'International Tables Vol C Tables 4.2.6.8 and 6.1.1.4'
N N 0.0061 0.0033 'International Tables Vol C Tables 4.2.6.8 and 6.1.1.4'
O O 0.0106 0.0060 'International Tables Vol C Tables 4.2.6.8 and 6.1.1.4'
S S 0.1246 0.1234 'International Tables Vol C Tables 4.2.6.8 and 6.1.1.4'

loop_
_geom_angle_atom_site_label_1
_geom_angle_atom_site_label_2
_geom_angle_atom_site_label_3
_geom_angle
O5 S1 O6 120.85(14)
O5 S1 N3 105.33(11)
O6 S1 N3 106.50(11)
O5 S1 C21 108.78(16)
O6 S1 C21 109.46(14)
N3 S1 C21 104.66(13)
C15 O2 C16 116.0(3)
C18 O4 C19 115.9(2)
C15 N1 N2 121.3(2)
C15 N1 C9 121.13(19)
N2 N1 C9 117.55(18)
C18 N2 N1 122.8(2)
C18 N2 H2 120.2(19)
N1 N2 H2 116.5(19)
C8 N3 C1 107.98(18)
C8 N3 S1 122.55(16)
C1 N3 S1 126.81(16)
C2 C1 C6 122.4(2)
C2 C1 N3 131.0(2)
C6 C1 N3 106.53(18)
C3 C2 C1 116.8(2)
C3 C2 H2A 121.6
C1 C2 H2A 121.6
C2 C3 C4 121.8(2)
C2 C3 H3 119.1
C4 C3 H3 119.1
C5 C4 C3 121.1(2)
C5 C4 H4 119.5
C3 C4 H4 119.5
C4 C5 C6 118.8(2)
C4 C5 H5 120.6
C6 C5 H5 120.6
C5 C6 C1 119.0(2)
C5 C6 C7 133.1(2)
C1 C6 C7 107.87(18)
C8 C7 C6 107.97(19)
C8 C7 C9 127.89(19)
C6 C7 C9 124.06(19)
C7 C8 N3 109.55(19)
C7 C8 H8 125.2
N3 C8 H8 125.2
N1 C9 C10 111.31(18)
N1 C9 C7 109.75(18)
C10 C9 C7 115.55(18)
N1 C9 H9 106.6
C10 C9 H9 106.6
C7 C9 H9 106.6
C11 C10 C14 110.8(3)
C11 C10 C9 126.6(3)
C14 C10 C9 122.5(2)
C10 C11 C12 111.0(4)
C10 C11 H11 124.5
C12 C11 H11 124.5
C13 C12 C11 104.3(3)
C13 C12 H12A 110.9
C11 C12 H12A 110.9
C13 C12 H12B 110.9
C11 C12 H12B 110.9
H12A C12 H12B 108.9
C12 C13 C14 106.0(3)
C12 C13 H13A 110.5
C14 C13 H13A 110.5
C12 C13 H13B 110.5
C14 C13 H13B 110.5
H13A C13 H13B 108.7
C10 C14 C13 105.3(3)
C10 C14 H14A 110.7
C13 C14 H14A 110.7
C10 C14 H14B 110.7
C13 C14 H14B 110.7
H14A C14 H14B 108.8
O1 C15 O2 125.4(3)
O1 C15 N1 123.0(3)
O2 C15 N1 111.6(2)
C17 C16 O2 106.9(5)
C17 C16 H16A 110.3
O2 C16 H16A 110.3
C17 C16 H16B 110.3
O2 C16 H16B 110.3
H16A C16 H16B 108.6
C16 C17 H17A 109.5
C16 C17 H17B 109.5
H17A C17 H17B 109.5
C16 C17 H17C 109.5
H17A C17 H17C 109.5
H17B C17 H17C 109.5
O3 C18 O4 125.0(2)
O3 C18 N2 122.2(2)
O4 C18 N2 112.8(2)
C20 C19 O4 109.0(3)
C20 C19 H19A 109.9
O4 C19 H19A 109.9
C20 C19 H19B 109.9
O4 C19 H19B 109.9
H19A C19 H19B 108.3
C19 C20 H20A 109.5
C19 C20 H20B 109.5
H20A C20 H20B 109.5
C19 C20 H20C 109.5
H20A C20 H20C 109.5
H20B C20 H20C 109.5
C22 C21 C26 121.8(4)
C22 C21 S1 119.8(3)
C26 C21 S1 118.4(3)
C21 C22 C23 118.2(4)
C21 C22 H22 120.9
C23 C22 H22 120.9
C24 C23 C22 119.8(5)
C24 C23 H23 120.1
C22 C23 H23 120.1
C25 C24 C23 120.6(5)
C25 C24 H24 119.7
C23 C24 H24 119.7
C26 C25 C24 120.9(5)
C26 C25 H25 119.5
C24 C25 H25 119.5
C25 C26 C21 118.6(4)
C25 C26 H26 120.7
C21 C26 H26 120.7

loop_
_geom_bond_atom_site_label_1
_geom_bond_atom_site_label_2
_geom_bond_distance
S1 O5 1.418(2)
S1 O6 1.419(2)
S1 N3 1.655(2)
S1 C21 1.747(4)
O1 C15 1.208(3)
O2 C15 1.337(3)
O2 C16 1.464(5)
O3 C18 1.207(3)
O4 C18 1.324(3)
O4 C19 1.449(3)
N1 C15 1.350(3)
N1 N2 1.381(3)
N1 C9 1.472(3)
N2 C18 1.344(3)
N2 H2 0.83(3)
N3 C8 1.410(3)
N3 C1 1.416(3)
C1 C2 1.384(3)
C1 C6 1.403(3)
C2 C3 1.376(4)
C2 H2A 0.9300
C3 C4 1.385(4)
C3 H3 0.9300
C4 C5 1.372(3)
C4 H4 0.9300
C5 C6 1.391(3)
C5 H5 0.9300
C6 C7 1.441(3)
C7 C8 1.342(3)
C7 C9 1.503(3)
C8 H8 0.9300
C9 C10 1.503(3)
C9 H9 0.9800
C10 C11 1.330(4)
C10 C14 1.436(4)
C11 C12 1.500(5)
C11 H11 0.9300
C12 C13 1.449(6)
C12 H12A 0.9700
C12 H12B 0.9700
C13 C14 1.529(4)
C13 H13A 0.9700
C13 H13B 0.9700
C14 H14A 0.9700
C14 H14B 0.9700
C16 C17 1.389(7)
C16 H16A 0.9700
C16 H16B 0.9700
C17 H17A 0.9600
C17 H17B 0.9600
C17 H17C 0.9600
C19 C20 1.424(5)
C19 H19A 0.9700
C19 H19B 0.9700
C20 H20A 0.9600
C20 H20B 0.9600
C20 H20C 0.9600
C21 C22 1.364(5)
C21 C26 1.388(5)
C22 C23 1.401(6)
C22 H22 0.9300
C23 C24 1.367(7)
C23 H23 0.9300
C24 C25 1.363(7)
C24 H24 0.9300
C25 C26 1.361(6)
C25 H25 0.9300
C26 H26 0.9300

loop_
_geom_hbond_atom_site_label_D
_geom_hbond_atom_site_label_H
_geom_hbond_atom_site_label_A
_geom_hbond_distance_DH
_geom_hbond_distance_HA
_geom_hbond_distance_DA
_geom_hbond_angle_DHA
_geom_hbond_site_symmetry_A
N2 H2 O3 0.83(3) 2.05(3) 2.874(3) 171(3) 3_666
C8 H8 O5 0.93 2.52 3.442(3) 171.1 3_766
C2 H2A O6 0.93 2.48 3.042(3) 118.9 .
C2 H2A O6 0.93 2.48 3.042(3) 118.9 .
C8 H8 O5 0.93 2.52 3.442(3) 171.1 3_766
N2 H2 O3 0.83(3) 2.05(3) 2.874(3) 171(3) 3_666

loop_
_geom_torsion_atom_site_label_1
_geom_torsion_atom_site_label_2
_geom_torsion_atom_site_label_3
_geom_torsion_atom_site_label_4
_geom_torsion
C15 N1 N2 C18 75.0(3)
C9 N1 N2 C18 -106.4(3)
O5 S1 N3 C8 -33.0(3)
O6 S1 N3 C8 -162.5(2)
C21 S1 N3 C8 81.6(2)
O5 S1 N3 C1 167.7(2)
O6 S1 N3 C1 38.3(3)
C21 S1 N3 C1 -77.6(2)
C8 N3 C1 C2 -178.7(3)
S1 N3 C1 C2 -17.0(4)
C8 N3 C1 C6 2.9(3)
S1 N3 C1 C6 164.65(19)
C6 C1 C2 C3 0.0(4)
N3 C1 C2 C3 -178.2(3)
C1 C2 C3 C4 0.3(4)
C2 C3 C4 C5 -0.4(4)
C3 C4 C5 C6 0.3(4)
C4 C5 C6 C1 -0.1(4)
C4 C5 C6 C7 -179.9(3)
C2 C1 C6 C5 -0.1(4)
N3 C1 C6 C5 178.5(2)
C2 C1 C6 C7 179.8(2)
N3 C1 C6 C7 -1.6(3)
C5 C6 C7 C8 179.5(3)
C1 C6 C7 C8 -0.4(3)
C5 C6 C7 C9 2.4(4)
C1 C6 C7 C9 -177.4(2)
C6 C7 C8 N3 2.2(3)
C9 C7 C8 N3 179.2(2)
C1 N3 C8 C7 -3.3(3)
S1 N3 C8 C7 -165.92(19)
C15 N1 C9 C10 105.2(2)
N2 N1 C9 C10 -73.3(2)
C15 N1 C9 C7 -125.6(2)
N2 N1 C9 C7 55.9(2)
C8 C7 C9 N1 -97.5(3)
C6 C7 C9 N1 79.0(3)
C8 C7 C9 C10 29.3(3)
C6 C7 C9 C10 -154.2(2)
N1 C9 C10 C11 -11.2(4)
C7 C9 C10 C11 -137.2(3)
N1 C9 C10 C14 173.5(2)
C7 C9 C10 C14 47.4(3)
C14 C10 C11 C12 -3.4(4)
C9 C10 C11 C12 -179.2(3)
C10 C11 C12 C13 12.7(5)
C11 C12 C13 C14 -16.0(5)
C11 C10 C14 C13 -6.9(4)
C9 C10 C14 C13 169.1(3)
C12 C13 C14 C10 14.6(4)
C16 O2 C15 O1 6.9(5)
C16 O2 C15 N1 -173.2(3)
N2 N1 C15 O1 -176.4(3)
C9 N1 C15 O1 5.0(4)
N2 N1 C15 O2 3.6(4)
C9 N1 C15 O2 -174.9(2)
C15 O2 C16 C17 83.8(5)
C19 O4 C18 O3 2.1(4)
C19 O4 C18 N2 -177.9(3)
N1 N2 C18 O3 -176.8(2)
N1 N2 C18 O4 3.2(4)
C18 O4 C19 C20 177.2(4)
O5 S1 C21 C22 -151.6(3)
O6 S1 C21 C22 -17.6(3)
N3 S1 C21 C22 96.2(3)
O5 S1 C21 C26 28.9(3)
O6 S1 C21 C26 162.9(2)
N3 S1 C21 C26 -83.3(2)
C26 C21 C22 C23 0.5(5)
S1 C21 C22 C23 -178.9(3)
C21 C22 C23 C24 -0.7(7)
C22 C23 C24 C25 -0.1(8)
C23 C24 C25 C26 1.0(7)
C24 C25 C26 C21 -1.1(6)
C22 C21 C26 C25 0.3(5)
S1 C21 C26 C25 179.8(3)
